data_1516886
loop_
_publ_author_name
'Tsoureas, Nikolaos'
'Castro, Ludovic'
'Kilpatrick, Alexander F. R.'
'Cloke, F. Geoffey N.'
'Maron, Laurent'

_publ_section_title
;
 Controlling selectivity in the reductive activation of CO2by mixed
 sandwich uranium(iii) complexes
;
_journal_issue 10
_journal_name_full 'Chemical Science'
_journal_page_first 3777
_journal_paper_doi 10.1039/C4SC01401D
_journal_volume 5
_journal_year 2014
_chemical_compound_source 'synthesis as described'
_chemical_formula_moiety 'C30 H51 O Si2 U'
_chemical_formula_sum 'C30 H51 O Si2 U'
_chemical_formula_weight 721.92
_chemical_name_common 3
_chemical_name_systematic 3
_space_group_IT_number 14
_symmetry_cell_setting monoclinic
_symmetry_space_group_name_Hall '-P 2yn'
_symmetry_space_group_name_H-M 'P 1 21/n 1'
_atom_sites_solution_hydrogens geom
_atom_sites_solution_primary direct
_atom_sites_solution_secondary difmap
_audit_creation_method SHELXL-97
_cell_angle_alpha 90.00
_cell_angle_beta 96.89(3)
_cell_angle_gamma 90.00
_cell_formula_units_Z 4
_cell_length_a 11.789(2)
_cell_length_b 18.961(4)
_cell_length_c 14.176(3)
_cell_measurement_reflns_used 29901
_cell_measurement_temperature 173(2)
_cell_measurement_theta_max 27.485
_cell_measurement_theta_min 0.998
_cell_volume 3145.9(11)
_computing_cell_refinement 'HKL Scalepack (Otwinowski & Minor 1997)'
_computing_data_collection 'Collect (Bruker AXS BV, 1997-2004)'
_computing_data_reduction
;         
'HKL Denzo and Scalepack (Otwinowski & Minor 1997)'
;
_computing_structure_refinement 'SHELXL-97 (Sheldrick, 1997)'
_computing_structure_solution 'SHELXL-97 (Sheldrick, 1997)'
_diffrn_ambient_temperature 173(2)
_diffrn_detector_area_resol_mean 9
_diffrn_measured_fraction_theta_full 0.996
_diffrn_measured_fraction_theta_max 0.996
_diffrn_measurement_device_type KappaCCD
_diffrn_measurement_method 'CCD rotation images, thick slices'
_diffrn_radiation_monochromator 'horizonally mounted graphite crystal'
_diffrn_radiation_source 'fine-focus sealed tube'
_diffrn_radiation_type MoK\a
_diffrn_radiation_wavelength 0.71073
_diffrn_reflns_av_R_equivalents 0.0799
_diffrn_reflns_av_sigmaI/netI 0.0503
_diffrn_reflns_limit_h_max 15
_diffrn_reflns_limit_h_min -15
_diffrn_reflns_limit_k_max 24
_diffrn_reflns_limit_k_min -24
_diffrn_reflns_limit_l_max 18
_diffrn_reflns_limit_l_min -18
_diffrn_reflns_number 44011
_diffrn_reflns_theta_full 27.47
_diffrn_reflns_theta_max 27.47
_diffrn_reflns_theta_min 2.39
_exptl_absorpt_coefficient_mu 5.255
_exptl_absorpt_correction_T_max 0.9022
_exptl_absorpt_correction_T_min 0.6785
_exptl_absorpt_correction_type multi-scan
_exptl_absorpt_process_details 'SADABS 2007/2 (Sheldrick, G.M., 2007)'
_exptl_crystal_colour Brown
_exptl_crystal_density_diffrn 1.524
_exptl_crystal_density_method 'not measured'
_exptl_crystal_description Plate
_exptl_crystal_F_000 1436
_exptl_crystal_size_max 0.08
_exptl_crystal_size_mid 0.08
_exptl_crystal_size_min 0.02
_refine_diff_density_max 1.217
_refine_diff_density_min -1.826
_refine_diff_density_rms 0.160
_refine_ls_extinction_method none
_refine_ls_goodness_of_fit_ref 1.023
_refine_ls_hydrogen_treatment constr
_refine_ls_matrix_type full
_refine_ls_number_parameters 307
_refine_ls_number_reflns 7194
_refine_ls_number_restraints 0
_refine_ls_restrained_S_all 1.023
_refine_ls_R_factor_all 0.0559
_refine_ls_R_factor_gt 0.0363
_refine_ls_shift/su_max 0.002
_refine_ls_shift/su_mean 0.000
_refine_ls_structure_factor_coef Fsqd
_refine_ls_weighting_details 'calc w=1/[\s^2^(Fo^2^)+(0.0346P)^2^+5.2063P] where P=(Fo^2^+2Fc^2^)/3'
_refine_ls_weighting_scheme calc
_refine_ls_wR_factor_gt 0.0732
_refine_ls_wR_factor_ref 0.0796
_reflns_number_gt 5675
_reflns_number_total 7194
_reflns_threshold_expression >2sigma(I)
_cod_data_source_file c4sc01401d2.cif
_cod_data_source_block 3
_cod_depositor_comments
;
The following automatic conversions were performed:

'_symmetry_cell_setting' value 'Monoclinic' changed to 'monoclinic'
according to
/usr/data/users/saulius/crontab/automatic-downloads/rss-feeds/RSC/lib/dictionaries/cif_core.dic
dictionary named 'cif_core.dic' version 2.4.2 from 2011-04-26.

Automatic conversion script
Id: cif_fix_values 2281 2013-09-26 08:29:07Z andrius 

 Adding full bibliography for 1516885--1516894.cif.
;
_cod_original_cell_volume 3145.8(11)
_cod_original_sg_symbol_H-M P21/n
_cod_database_code 1516886

loop_
_symmetry_equiv_pos_as_xyz
'x, y, z'
'-x+1/2, y+1/2, -z+1/2'
'-x, -y, -z'
'x-1/2, -y-1/2, z-1/2'

loop_
_atom_site_label
_atom_site_type_symbol
_atom_site_fract_x
_atom_site_fract_y
_atom_site_fract_z
_atom_site_U_iso_or_equiv
_atom_site_adp_type
_atom_site_occupancy
_atom_site_symmetry_multiplicity
_atom_site_calc_flag
_atom_site_refinement_flags
C1 C 0.5072(4) 0.3264(2) 0.7675(3) 0.0234(10) Uani 1 1 d .
C2 C 0.6175(4) 0.3492(2) 0.7487(3) 0.0256(10) Uani 1 1 d .
H2 H 0.6158 0.3963 0.7256 0.031 Uiso 1 1 calc R
C3 C 0.7285(4) 0.3204(3) 0.7555(3) 0.0274(10) Uani 1 1 d .
H3 H 0.7838 0.3535 0.7396 0.033 Uiso 1 1 calc R
C4 C 0.7758(4) 0.2542(3) 0.7802(3) 0.0269(10) Uani 1 1 d .
H4 H 0.8566 0.2541 0.7820 0.032 Uiso 1 1 calc R
C5 C 0.7329(4) 0.1877(2) 0.8031(3) 0.0242(10) Uani 1 1 d .
H5 H 0.7917 0.1532 0.8113 0.029 Uiso 1 1 calc R
C6 C 0.6252(4) 0.1586(2) 0.8173(3) 0.0247(10) Uani 1 1 d .
C7 C 0.5160(4) 0.1921(3) 0.8156(3) 0.0249(10) Uani 1 1 d .
H7 H 0.4594 0.1598 0.8307 0.030 Uiso 1 1 calc R
C8 C 0.4700(4) 0.2596(2) 0.7977(3) 0.0250(10) Uani 1 1 d .
H8 H 0.3922 0.2612 0.8089 0.030 Uiso 1 1 calc R
C9 C 0.4475(6) 0.4616(3) 0.8662(5) 0.0626(19) Uani 1 1 d .
H9A H 0.3938 0.5011 0.8652 0.094 Uiso 1 1 calc R
H9B H 0.5244 0.4797 0.8612 0.094 Uiso 1 1 calc R
H9C H 0.4477 0.4354 0.9258 0.094 Uiso 1 1 calc R
C10 C 0.2537(4) 0.3716(3) 0.7731(4) 0.0460(14) Uani 1 1 d .
H10A H 0.2028 0.4126 0.7706 0.069 Uiso 1 1 calc R
H10B H 0.2515 0.3468 0.8335 0.069 Uiso 1 1 calc R
H10C H 0.2284 0.3397 0.7204 0.069 Uiso 1 1 calc R
C11 C 0.4018(5) 0.4552(3) 0.6531(4) 0.0446(14) Uani 1 1 d .
H11A H 0.3461 0.4935 0.6538 0.067 Uiso 1 1 calc R
H11B H 0.3806 0.4251 0.5975 0.067 Uiso 1 1 calc R
H11C H 0.4780 0.4750 0.6500 0.067 Uiso 1 1 calc R
C12 C 0.5048(5) 0.0137(3) 0.7930(4) 0.0430(14) Uani 1 1 d .
H12A H 0.5067 -0.0349 0.8168 0.065 Uiso 1 1 calc R
H12B H 0.5133 0.0135 0.7251 0.065 Uiso 1 1 calc R
H12C H 0.4316 0.0355 0.8026 0.065 Uiso 1 1 calc R
C13 C 0.7616(5) 0.0186(3) 0.8453(4) 0.0492(15) Uani 1 1 d .
H13A H 0.7577 -0.0300 0.8683 0.074 Uiso 1 1 calc R
H13B H 0.8251 0.0432 0.8823 0.074 Uiso 1 1 calc R
H13C H 0.7737 0.0181 0.7781 0.074 Uiso 1 1 calc R
C14 C 0.6086(5) 0.0671(3) 0.9886(4) 0.0399(13) Uani 1 1 d .
H14A H 0.6080 0.0188 1.0129 0.060 Uiso 1 1 calc R
H14B H 0.5367 0.0906 0.9980 0.060 Uiso 1 1 calc R
H14C H 0.6727 0.0931 1.0228 0.060 Uiso 1 1 calc R
C15 C 0.7778(4) 0.1754(3) 0.5615(3) 0.0284(11) Uani 1 1 d .
C16 C 0.6836(4) 0.1312(3) 0.5292(3) 0.0269(10) Uani 1 1 d .
C17 C 0.6034(4) 0.1723(3) 0.4710(3) 0.0263(10) Uani 1 1 d .
C18 C 0.6463(4) 0.2423(2) 0.4675(3) 0.0251(10) Uani 1 1 d .
C19 C 0.7562(4) 0.2443(3) 0.5227(3) 0.0291(11) Uani 1 1 d .
C20 C 0.8413(4) 0.3036(3) 0.5335(4) 0.0379(13) Uani 1 1 d .
H20A H 0.9085 0.2892 0.5766 0.057 Uiso 1 1 calc R
H20B H 0.8065 0.3451 0.5596 0.057 Uiso 1 1 calc R
H20C H 0.8645 0.3154 0.4712 0.057 Uiso 1 1 calc R
C21 C 0.4987(4) 0.1432(3) 0.4113(3) 0.0333(11) Uani 1 1 d .
H21A H 0.4565 0.1819 0.3774 0.050 Uiso 1 1 calc R
H21B H 0.4496 0.1195 0.4526 0.050 Uiso 1 1 calc R
H21C H 0.5224 0.1092 0.3653 0.050 Uiso 1 1 calc R
C22 C 0.6785(5) 0.0531(3) 0.5454(4) 0.0411(13) Uani 1 1 d .
H22A H 0.6047 0.0349 0.5162 0.062 Uiso 1 1 calc R
H22B H 0.6870 0.0435 0.6138 0.062 Uiso 1 1 calc R
H22C H 0.7403 0.0299 0.5168 0.062 Uiso 1 1 calc R
C23 C 0.8898(4) 0.1508(3) 0.6137(4) 0.0425(14) Uani 1 1 d .
H23A H 0.9404 0.1914 0.6280 0.064 Uiso 1 1 calc R
H23B H 0.9259 0.1173 0.5738 0.064 Uiso 1 1 calc R
H23C H 0.8760 0.1276 0.6730 0.064 Uiso 1 1 calc R
C24 C 0.5575(5) 0.3649(3) 0.4693(4) 0.0416(13) Uani 1 1 d .
H24A H 0.5187 0.4011 0.4279 0.062 Uiso 1 1 calc R
H24B H 0.6282 0.3844 0.5026 0.062 Uiso 1 1 calc R
H24C H 0.5074 0.3496 0.5158 0.062 Uiso 1 1 calc R
C25 C 0.5858(4) 0.3020(3) 0.4095(3) 0.0319(11) Uani 1 1 d .
H25 H 0.5110 0.2825 0.3800 0.038 Uiso 1 1 calc R
C26 C 0.6502(6) 0.3254(3) 0.3275(4) 0.0512(16) Uani 1 1 d .
H26A H 0.6080 0.3635 0.2923 0.077 Uiso 1 1 calc R
H26B H 0.6575 0.2854 0.2849 0.077 Uiso 1 1 calc R
H26C H 0.7264 0.3423 0.3529 0.077 Uiso 1 1 calc R
C27 C 0.3260(4) 0.1367(3) 0.5990(4) 0.0404(13) Uani 1 1 d .
H27A H 0.3094 0.1313 0.6654 0.048 Uiso 1 1 calc R
H27B H 0.3726 0.0962 0.5824 0.048 Uiso 1 1 calc R
C28 C 0.2162(5) 0.1417(3) 0.5316(4) 0.0473(15) Uani 1 1 d .
H28A H 0.2282 0.1271 0.4665 0.057 Uiso 1 1 calc R
H28B H 0.1552 0.1122 0.5537 0.057 Uiso 1 1 calc R
C29 C 0.1877(4) 0.2190(3) 0.5356(4) 0.0417(14) Uani 1 1 d .
H29A H 0.1469 0.2296 0.5911 0.050 Uiso 1 1 calc R
H29B H 0.1401 0.2343 0.4769 0.050 Uiso 1 1 calc R
C30 C 0.3035(4) 0.2541(3) 0.5451(4) 0.0348(12) Uani 1 1 d .
H30A H 0.3230 0.2689 0.4820 0.042 Uiso 1 1 calc R
H30B H 0.3039 0.2963 0.5862 0.042 Uiso 1 1 calc R
Si1 Si 0.62449(12) 0.06518(7) 0.85909(10) 0.0292(3) Uani 1 1 d .
Si2 Si 0.40283(12) 0.40147(7) 0.76348(10) 0.0304(3) Uani 1 1 d .
U1 U 0.595621(13) 0.227436(9) 0.650980(11) 0.02099(6) Uani 1 1 d .
O1 O 0.3845(3) 0.20234(18) 0.5870(2) 0.0317(8) Uani 1 1 d .

loop_
_atom_site_aniso_label
_atom_site_aniso_U_11
_atom_site_aniso_U_22
_atom_site_aniso_U_33
_atom_site_aniso_U_23
_atom_site_aniso_U_13
_atom_site_aniso_U_12
C1 0.025(2) 0.022(2) 0.025(2) -0.0022(18) 0.0072(19) 0.0032(19)
C2 0.026(2) 0.023(2) 0.028(3) 0.0016(19) 0.005(2) 0.0019(19)
C3 0.025(2) 0.031(3) 0.027(2) -0.002(2) 0.0043(19) -0.009(2)
C4 0.019(2) 0.037(3) 0.024(2) 0.000(2) 0.0008(19) -0.0034(19)
C5 0.026(2) 0.026(3) 0.019(2) -0.0010(19) -0.0028(18) 0.002(2)
C6 0.026(2) 0.024(3) 0.024(2) 0.0018(18) 0.0030(19) -0.0002(19)
C7 0.025(2) 0.029(3) 0.021(2) 0.000(2) 0.0055(18) -0.001(2)
C8 0.022(2) 0.028(3) 0.026(2) 0.0007(19) 0.0086(19) -0.0011(19)
C9 0.079(5) 0.043(4) 0.065(4) -0.019(3) 0.005(4) 0.017(3)
C10 0.037(3) 0.047(4) 0.057(4) 0.013(3) 0.018(3) 0.009(3)
C11 0.043(3) 0.031(3) 0.063(4) 0.018(3) 0.019(3) 0.009(2)
C12 0.052(4) 0.031(3) 0.044(3) -0.001(2) 0.001(3) -0.011(3)
C13 0.051(4) 0.037(3) 0.062(4) 0.009(3) 0.015(3) 0.011(3)
C14 0.049(3) 0.036(3) 0.035(3) 0.007(2) 0.010(2) -0.005(3)
C15 0.022(2) 0.040(3) 0.024(2) -0.001(2) 0.0067(19) 0.003(2)
C16 0.029(3) 0.028(3) 0.026(2) -0.003(2) 0.011(2) 0.001(2)
C17 0.023(2) 0.035(3) 0.022(2) -0.006(2) 0.0087(19) -0.001(2)
C18 0.023(2) 0.027(3) 0.026(2) 0.0013(19) 0.0076(19) 0.0009(19)
C19 0.024(2) 0.039(3) 0.027(3) -0.001(2) 0.012(2) -0.001(2)
C20 0.031(3) 0.050(3) 0.035(3) -0.002(3) 0.014(2) -0.015(2)
C21 0.030(3) 0.040(3) 0.030(3) -0.009(2) 0.004(2) -0.002(2)
C22 0.046(3) 0.037(3) 0.041(3) 0.002(2) 0.011(3) 0.008(3)
C23 0.021(3) 0.058(4) 0.049(3) -0.007(3) 0.006(2) 0.010(2)
C24 0.050(3) 0.035(3) 0.041(3) 0.005(2) 0.008(3) 0.009(3)
C25 0.037(3) 0.030(3) 0.028(3) 0.005(2) 0.006(2) -0.003(2)
C26 0.072(4) 0.050(4) 0.035(3) 0.012(3) 0.018(3) 0.017(3)
C27 0.036(3) 0.043(3) 0.042(3) 0.004(3) 0.001(2) -0.004(3)
C28 0.034(3) 0.059(4) 0.049(4) 0.007(3) 0.002(3) -0.014(3)
C29 0.023(3) 0.064(4) 0.038(3) 0.009(3) -0.002(2) -0.002(3)
C30 0.032(3) 0.041(3) 0.031(3) 0.006(2) 0.003(2) 0.000(2)
Si1 0.0319(7) 0.0259(7) 0.0303(7) 0.0038(6) 0.0054(6) -0.0001(6)
Si2 0.0328(7) 0.0260(7) 0.0341(8) 0.0004(6) 0.0101(6) 0.0049(6)
U1 0.01901(9) 0.02512(10) 0.01914(9) -0.00022(7) 0.00353(6) 0.00012(8)
O1 0.0205(16) 0.040(2) 0.0339(19) 0.0034(15) 0.0018(14) -0.0028(15)

loop_
_atom_type_symbol
_atom_type_description
_atom_type_scat_dispersion_real
_atom_type_scat_dispersion_imag
_atom_type_scat_source
C C 0.0033 0.0016 'International Tables Vol C Tables 4.2.6.8 and 6.1.1.4'
H H 0.0000 0.0000 'International Tables Vol C Tables 4.2.6.8 and 6.1.1.4'
Si Si 0.0817 0.0704 'International Tables Vol C Tables 4.2.6.8 and 6.1.1.4'
U U -9.6767 9.6646 'International Tables Vol C Tables 4.2.6.8 and 6.1.1.4'
O O 0.0106 0.0060 'International Tables Vol C Tables 4.2.6.8 and 6.1.1.4'

loop_
_geom_angle_atom_site_label_1
_geom_angle_atom_site_label_2
_geom_angle_atom_site_label_3
_geom_angle
C8 C1 C2 130.4(4)
C8 C1 Si2 117.4(3)
C2 C1 Si2 111.9(3)
C8 C1 U1 74.3(3)
C2 C1 U1 71.3(2)
Si2 C1 U1 141.6(2)
C3 C2 C1 136.8(4)
C3 C2 U1 74.5(3)
C1 C2 U1 78.6(3)
C3 C2 H2 111.6
C1 C2 H2 111.6
U1 C2 H2 129.2
C4 C3 C2 134.6(4)
C4 C3 U1 74.8(3)
C2 C3 U1 75.0(3)
C4 C3 H3 112.7
C2 C3 H3 112.7
U1 C3 H3 132.4
C3 C4 C5 135.7(4)
C3 C4 U1 74.9(3)
C5 C4 U1 73.3(2)
C3 C4 H4 112.1
C5 C4 H4 112.1
U1 C4 H4 136.6
C4 C5 C6 136.9(4)
C4 C5 U1 76.0(3)
C6 C5 U1 75.9(3)
C4 C5 H5 111.5
C6 C5 H5 111.5
U1 C5 H5 131.4
C5 C6 C7 129.9(4)
C5 C6 Si1 116.8(3)
C7 C6 Si1 112.8(3)
C5 C6 U1 73.2(2)
C7 C6 U1 75.4(2)
Si1 C6 U1 137.4(2)
C8 C7 C6 137.3(4)
C8 C7 U1 77.6(3)
C6 C7 U1 73.7(2)
C8 C7 H7 111.3
C6 C7 H7 111.3
U1 C7 H7 132.9
C7 C8 C1 137.8(4)
C7 C8 U1 72.8(3)
C1 C8 U1 76.0(3)
C7 C8 H8 111.1
C1 C8 H8 111.1
U1 C8 H8 138.4
Si2 C9 H9A 109.5
Si2 C9 H9B 109.5
H9A C9 H9B 109.5
Si2 C9 H9C 109.5
H9A C9 H9C 109.5
H9B C9 H9C 109.5
Si2 C10 H10A 109.5
Si2 C10 H10B 109.5
H10A C10 H10B 109.5
Si2 C10 H10C 109.5
H10A C10 H10C 109.5
H10B C10 H10C 109.5
Si2 C11 H11A 109.5
Si2 C11 H11B 109.5
H11A C11 H11B 109.5
Si2 C11 H11C 109.5
H11A C11 H11C 109.5
H11B C11 H11C 109.5
Si1 C12 H12A 109.5
Si1 C12 H12B 109.5
H12A C12 H12B 109.5
Si1 C12 H12C 109.5
H12A C12 H12C 109.5
H12B C12 H12C 109.5
Si1 C13 H13A 109.5
Si1 C13 H13B 109.5
H13A C13 H13B 109.5
Si1 C13 H13C 109.5
H13A C13 H13C 109.5
H13B C13 H13C 109.5
Si1 C14 H14A 109.5
Si1 C14 H14B 109.5
H14A C14 H14B 109.5
Si1 C14 H14C 109.5
H14A C14 H14C 109.5
H14B C14 H14C 109.5
C16 C15 C19 108.6(4)
C16 C15 C23 125.3(5)
C19 C15 C23 125.2(5)
C16 C15 U1 75.1(3)
C19 C15 U1 75.0(3)
C23 C15 U1 124.1(3)
C17 C16 C15 107.8(4)
C17 C16 C22 126.6(4)
C15 C16 C22 125.2(4)
C17 C16 U1 74.3(3)
C15 C16 U1 75.5(3)
C22 C16 U1 121.6(3)
C16 C17 C18 108.6(4)
C16 C17 C21 124.7(4)
C18 C17 C21 126.1(4)
C16 C17 U1 76.3(3)
C18 C17 U1 74.4(3)
C21 C17 U1 122.5(3)
C17 C18 C19 108.0(4)
C17 C18 C25 124.5(4)
C19 C18 C25 127.5(4)
C17 C18 U1 75.7(2)
C19 C18 U1 76.8(3)
C25 C18 U1 116.4(3)
C15 C19 C18 107.0(4)
C15 C19 C20 124.0(5)
C18 C19 C20 128.7(5)
C15 C19 U1 75.4(3)
C18 C19 U1 73.3(3)
C20 C19 U1 121.1(3)
C19 C20 H20A 109.5
C19 C20 H20B 109.5
H20A C20 H20B 109.5
C19 C20 H20C 109.5
H20A C20 H20C 109.5
H20B C20 H20C 109.5
C17 C21 H21A 109.5
C17 C21 H21B 109.5
H21A C21 H21B 109.5
C17 C21 H21C 109.5
H21A C21 H21C 109.5
H21B C21 H21C 109.5
C16 C22 H22A 109.5
C16 C22 H22B 109.5
H22A C22 H22B 109.5
C16 C22 H22C 109.5
H22A C22 H22C 109.5
H22B C22 H22C 109.5
C15 C23 H23A 109.5
C15 C23 H23B 109.5
H23A C23 H23B 109.5
C15 C23 H23C 109.5
H23A C23 H23C 109.5
H23B C23 H23C 109.5
C25 C24 H24A 109.5
C25 C24 H24B 109.5
H24A C24 H24B 109.5
C25 C24 H24C 109.5
H24A C24 H24C 109.5
H24B C24 H24C 109.5
C24 C25 C18 113.6(4)
C24 C25 C26 111.0(4)
C18 C25 C26 112.5(4)
C24 C25 H25 106.4
C18 C25 H25 106.4
C26 C25 H25 106.4
C25 C26 H26A 109.5
C25 C26 H26B 109.5
H26A C26 H26B 109.5
C25 C26 H26C 109.5
H26A C26 H26C 109.5
H26B C26 H26C 109.5
O1 C27 C28 104.9(4)
O1 C27 H27A 110.8
C28 C27 H27A 110.8
O1 C27 H27B 110.8
C28 C27 H27B 110.8
H27A C27 H27B 108.8
C29 C28 C27 102.3(5)
C29 C28 H28A 111.3
C27 C28 H28A 111.3
C29 C28 H28B 111.3
C27 C28 H28B 111.3
H28A C28 H28B 109.2
C28 C29 C30 103.3(4)
C28 C29 H29A 111.1
C30 C29 H29A 111.1
C28 C29 H29B 111.1
C30 C29 H29B 111.1
H29A C29 H29B 109.1
O1 C30 C29 106.3(4)
O1 C30 H30A 110.5
C29 C30 H30A 110.5
O1 C30 H30B 110.5
C29 C30 H30B 110.5
H30A C30 H30B 108.7
C14 Si1 C6 107.3(2)
C14 Si1 C13 107.5(3)
C6 Si1 C13 112.2(2)
C14 Si1 C12 110.1(3)
C6 Si1 C12 111.6(2)
C13 Si1 C12 108.0(3)
C11 Si2 C10 108.4(3)
C11 Si2 C9 107.0(3)
C10 Si2 C9 107.9(3)
C11 Si2 C1 112.2(2)
C10 Si2 C1 112.8(2)
C9 Si2 C1 108.4(3)
O1 U1 C5 134.55(13)
O1 U1 C6 103.69(12)
C5 U1 C6 30.93(13)
O1 U1 C4 157.43(13)
C5 U1 C4 30.70(14)
C6 U1 C4 58.84(14)
O1 U1 C3 141.92(13)
C5 U1 C3 58.50(14)
C6 U1 C3 80.14(14)
C4 U1 C3 30.27(14)
O1 U1 C2 111.53(12)
C5 U1 C2 79.22(14)
C6 U1 C2 88.32(14)
C4 U1 C2 57.74(14)
C3 U1 C2 30.43(13)
O1 U1 C7 80.67(12)
C5 U1 C7 57.82(13)
C6 U1 C7 30.89(13)
C4 U1 C7 77.63(14)
C3 U1 C7 85.78(14)
C2 U1 C7 77.86(14)
O1 U1 C18 89.80(12)
C5 U1 C18 128.21(14)
C6 U1 C18 149.41(14)
C4 U1 C18 112.48(14)
C3 U1 C18 106.02(14)
C2 U1 C18 112.38(14)
C7 U1 C18 168.20(14)
O1 U1 C8 74.01(12)
C5 U1 C8 77.28(14)
C6 U1 C8 58.02(14)
C4 U1 C8 84.03(14)
C3 U1 C8 76.67(14)
C2 U1 C8 56.59(13)
C7 U1 C8 29.69(14)
C18 U1 C8 152.35(14)
O1 U1 C17 75.20(12)
C5 U1 C17 123.98(14)
C6 U1 C17 127.67(15)
C4 U1 C17 126.15(14)
C3 U1 C17 132.47(13)
C2 U1 C17 141.94(14)
C7 U1 C17 139.06(14)
C18 U1 C17 29.89(13)
C8 U1 C17 149.00(14)
O1 U1 C1 85.35(12)
C5 U1 C1 86.79(13)
C6 U1 C1 79.90(14)
C4 U1 C1 77.83(14)
C3 U1 C1 57.65(13)
C2 U1 C1 30.15(13)
C7 U1 C1 57.36(14)
C18 U1 C1 129.15(13)
C8 U1 C1 29.71(13)
C17 U1 C1 149.05(13)
O1 U1 C19 119.41(13)
C5 U1 C19 99.60(14)
C6 U1 C19 126.92(14)
C4 U1 C19 83.10(14)
C3 U1 C19 83.54(14)
C2 U1 C19 101.88(14)
C7 U1 C19 157.28(14)
C18 U1 C19 29.91(14)
C8 U1 C19 158.46(15)
C17 U1 C19 49.05(14)
C1 U1 C19 129.77(14)
C27 O1 C30 109.4(4)
C27 O1 U1 124.8(3)
C30 O1 U1 125.3(3)

loop_
_geom_bond_atom_site_label_1
_geom_bond_atom_site_label_2
_geom_bond_distance
C1 C8 1.422(6)
C1 C2 1.426(6)
C1 Si2 1.878(5)
C1 U1 2.784(4)
C2 C3 1.410(6)
C2 U1 2.690(5)
C2 H2 0.9500
C3 C4 1.401(7)
C3 U1 2.684(5)
C3 H3 0.9500
C4 C5 1.411(7)
C4 U1 2.682(5)
C4 H4 0.9500
C5 C6 1.421(6)
C5 U1 2.646(4)
C5 H5 0.9500
C6 C7 1.433(6)
C6 Si1 1.869(5)
C6 U1 2.680(4)
C7 C8 1.401(7)
C7 U1 2.702(4)
C7 H7 0.9500
C8 U1 2.762(5)
C8 H8 0.9500
C9 Si2 1.874(6)
C9 H9A 0.9800
C9 H9B 0.9800
C9 H9C 0.9800
C10 Si2 1.868(5)
C10 H10A 0.9800
C10 H10B 0.9800
C10 H10C 0.9800
C11 Si2 1.866(5)
C11 H11A 0.9800
C11 H11B 0.9800
C11 H11C 0.9800
C12 Si1 1.873(5)
C12 H12A 0.9800
C12 H12B 0.9800
C12 H12C 0.9800
C13 Si1 1.873(6)
C13 H13A 0.9800
C13 H13B 0.9800
C13 H13C 0.9800
C14 Si1 1.868(5)
C14 H14A 0.9800
C14 H14B 0.9800
C14 H14C 0.9800
C15 C16 1.423(7)
C15 C19 1.428(7)
C15 C23 1.509(6)
C15 U1 2.801(4)
C16 C17 1.412(6)
C16 C22 1.500(7)
C16 U1 2.796(4)
C17 C18 1.424(6)
C17 C21 1.514(6)
C17 U1 2.769(4)
C18 C19 1.432(7)
C18 C25 1.525(7)
C18 U1 2.752(5)
C19 C20 1.503(7)
C19 U1 2.796(5)
C20 H20A 0.9800
C20 H20B 0.9800
C20 H20C 0.9800
C21 H21A 0.9800
C21 H21B 0.9800
C21 H21C 0.9800
C22 H22A 0.9800
C22 H22B 0.9800
C22 H22C 0.9800
C23 H23A 0.9800
C23 H23B 0.9800
C23 H23C 0.9800
C24 C25 1.522(7)
C24 H24A 0.9800
C24 H24B 0.9800
C24 H24C 0.9800
C25 C26 1.529(7)
C25 H25 1.0000
C26 H26A 0.9800
C26 H26B 0.9800
C26 H26C 0.9800
C27 O1 1.442(6)
C27 C28 1.517(7)
C27 H27A 0.9900
C27 H27B 0.9900
C28 C29 1.507(8)
C28 H28A 0.9900
C28 H28B 0.9900
C29 C30 1.510(7)
C29 H29A 0.9900
C29 H29B 0.9900
C30 O1 1.447(6)
C30 H30A 0.9900
C30 H30B 0.9900
U1 O1 2.589(3)

loop_
_geom_torsion_atom_site_label_1
_geom_torsion_atom_site_label_2
_geom_torsion_atom_site_label_3
_geom_torsion_atom_site_label_4
_geom_torsion
C8 C1 C2 C3 -3.7(9)
Si2 C1 C2 C3 168.8(5)
U1 C1 C2 C3 -52.2(5)
C8 C1 C2 U1 48.5(5)
Si2 C1 C2 U1 -139.0(2)
C1 C2 C3 C4 3.6(10)
U1 C2 C3 C4 -49.9(5)
C1 C2 C3 U1 53.5(6)
C2 C3 C4 C5 4.6(10)
U1 C3 C4 C5 -45.3(5)
C2 C3 C4 U1 49.9(5)
C3 C4 C5 C6 -4.8(10)
U1 C4 C5 C6 -50.6(5)
C3 C4 C5 U1 45.8(5)
C4 C5 C6 C7 -2.7(9)
U1 C5 C6 C7 -53.4(5)
C4 C5 C6 Si1 -174.2(4)
U1 C5 C6 Si1 135.1(3)
C4 C5 C6 U1 50.7(5)
C5 C6 C7 C8 3.0(9)
Si1 C6 C7 C8 174.7(5)
U1 C6 C7 C8 -49.6(5)
C5 C6 C7 U1 52.6(5)
Si1 C6 C7 U1 -135.6(3)
C6 C7 C8 C1 4.5(10)
U1 C7 C8 C1 -44.0(6)
C6 C7 C8 U1 48.5(5)
C2 C1 C8 C7 -4.4(9)
Si2 C1 C8 C7 -176.5(5)
U1 C1 C8 C7 43.1(6)
C2 C1 C8 U1 -47.4(5)
Si2 C1 C8 U1 140.4(3)
C19 C15 C16 C17 -0.3(5)
C23 C15 C16 C17 -170.6(4)
U1 C15 C16 C17 67.8(3)
C19 C15 C16 C22 173.1(4)
C23 C15 C16 C22 2.8(7)
U1 C15 C16 C22 -118.7(4)
C19 C15 C16 U1 -68.2(3)
C23 C15 C16 U1 121.5(4)
C15 C16 C17 C18 -0.6(5)
C22 C16 C17 C18 -173.9(4)
U1 C16 C17 C18 68.0(3)
C15 C16 C17 C21 171.0(4)
C22 C16 C17 C21 -2.3(7)
U1 C16 C17 C21 -120.3(4)
C15 C16 C17 U1 -68.7(3)
C22 C16 C17 U1 118.0(5)
C16 C17 C18 C19 1.3(5)
C21 C17 C18 C19 -170.2(4)
U1 C17 C18 C19 70.7(3)
C16 C17 C18 C25 178.2(4)
C21 C17 C18 C25 6.7(7)
U1 C17 C18 C25 -112.4(4)
C16 C17 C18 U1 -69.4(3)
C21 C17 C18 U1 119.2(4)
C16 C15 C19 C18 1.1(5)
C23 C15 C19 C18 171.4(4)
U1 C15 C19 C18 -67.1(3)
C16 C15 C19 C20 -173.9(4)
C23 C15 C19 C20 -3.6(7)
U1 C15 C19 C20 117.9(4)
C16 C15 C19 U1 68.2(3)
C23 C15 C19 U1 -121.5(5)
C17 C18 C19 C15 -1.5(5)
C25 C18 C19 C15 -178.2(4)
U1 C18 C19 C15 68.5(3)
C17 C18 C19 C20 173.2(5)
C25 C18 C19 C20 -3.5(8)
U1 C18 C19 C20 -116.8(5)
C17 C18 C19 U1 -70.0(3)
C25 C18 C19 U1 113.3(5)
C17 C18 C25 C24 120.3(5)
C19 C18 C25 C24 -63.4(6)
U1 C18 C25 C24 30.0(5)
C17 C18 C25 C26 -112.5(5)
C19 C18 C25 C26 63.7(7)
U1 C18 C25 C26 157.1(4)
O1 C27 C28 C29 -34.5(5)
C27 C28 C29 C30 35.8(5)
C28 C29 C30 O1 -24.7(6)
C5 C6 Si1 C14 103.1(4)
C7 C6 Si1 C14 -69.8(4)
U1 C6 Si1 C14 -162.8(3)
C5 C6 Si1 C13 -14.8(4)
C7 C6 Si1 C13 172.3(3)
U1 C6 Si1 C13 79.3(4)
C5 C6 Si1 C12 -136.2(4)
C7 C6 Si1 C12 50.9(4)
U1 C6 Si1 C12 -42.1(4)
C8 C1 Si2 C11 -136.2(4)
C2 C1 Si2 C11 50.3(4)
U1 C1 Si2 C11 -36.8(4)
C8 C1 Si2 C10 -13.4(4)
C2 C1 Si2 C10 173.0(3)
U1 C1 Si2 C10 85.9(4)
C8 C1 Si2 C9 105.9(4)
C2 C1 Si2 C9 -67.7(4)
U1 C1 Si2 C9 -154.8(4)
C4 C5 U1 O1 -151.6(2)
C6 C5 U1 O1 -4.6(3)
C4 C5 U1 C6 -147.0(4)
C6 C5 U1 C4 147.0(4)
C4 C5 U1 C3 -17.8(3)
C6 C5 U1 C3 129.2(3)
C4 C5 U1 C2 -42.0(3)
C6 C5 U1 C2 105.1(3)
C4 C5 U1 C7 -124.3(3)
C6 C5 U1 C7 22.7(2)
C4 C5 U1 C18 68.1(3)
C6 C5 U1 C18 -144.9(3)
C4 C5 U1 C8 -99.9(3)
C6 C5 U1 C8 47.2(3)
C4 C5 U1 C17 105.0(3)
C6 C5 U1 C17 -108.0(3)
C4 C5 U1 C1 -71.4(3)
C6 C5 U1 C1 75.6(3)
C4 C5 U1 C19 58.4(3)
C6 C5 U1 C19 -154.6(3)
C5 C6 U1 O1 176.6(3)
C7 C6 U1 O1 -42.9(3)
Si1 C6 U1 O1 65.0(3)
C7 C6 U1 C5 140.5(4)
Si1 C6 U1 C5 -111.6(4)
C5 C6 U1 C4 -19.0(3)
C7 C6 U1 C4 121.5(3)
Si1 C6 U1 C4 -130.6(4)
C5 C6 U1 C3 -42.1(3)
C7 C6 U1 C3 98.3(3)
Si1 C6 U1 C3 -153.7(3)
C5 C6 U1 C2 -71.6(3)
C7 C6 U1 C2 68.8(3)
Si1 C6 U1 C2 176.8(3)
C5 C6 U1 C7 -140.5(4)
Si1 C6 U1 C7 107.9(4)
C5 C6 U1 C18 62.7(4)
C7 C6 U1 C18 -156.8(3)
Si1 C6 U1 C18 -48.9(5)
C5 C6 U1 C8 -122.5(3)
C7 C6 U1 C8 18.0(3)
Si1 C6 U1 C8 125.9(4)
C5 C6 U1 C17 94.9(3)
C7 C6 U1 C17 -124.6(3)
Si1 C6 U1 C17 -16.7(4)
C5 C6 U1 C1 -100.8(3)
C7 C6 U1 C1 39.7(3)
Si1 C6 U1 C1 147.6(3)
C5 C6 U1 C19 32.0(3)
C7 C6 U1 C19 172.5(3)
Si1 C6 U1 C19 -79.6(4)
C3 C4 U1 O1 -86.9(4)
C5 C4 U1 O1 61.9(5)
C3 C4 U1 C5 -148.8(4)
C3 C4 U1 C6 -129.7(3)
C5 C4 U1 C6 19.1(2)
C5 C4 U1 C3 148.8(4)
C3 C4 U1 C2 -19.8(2)
C5 C4 U1 C2 129.0(3)
C3 C4 U1 C7 -103.1(3)
C5 C4 U1 C7 45.7(3)
C3 C4 U1 C18 83.3(3)
C5 C4 U1 C18 -127.9(3)
C3 C4 U1 C8 -73.7(3)
C5 C4 U1 C8 75.1(3)
C3 C4 U1 C17 114.0(3)
C5 C4 U1 C17 -97.2(3)
C3 C4 U1 C1 -44.3(3)
C5 C4 U1 C1 104.5(3)
C3 C4 U1 C19 89.0(3)
C5 C4 U1 C19 -122.2(3)
C4 C3 U1 O1 141.6(3)
C2 C3 U1 O1 -4.1(4)
C4 C3 U1 C5 18.1(2)
C2 C3 U1 C5 -127.6(3)
C4 C3 U1 C6 41.9(3)
C2 C3 U1 C6 -103.7(3)
C2 C3 U1 C4 -145.6(4)
C4 C3 U1 C2 145.6(4)
C4 C3 U1 C7 72.6(3)
C2 C3 U1 C7 -73.1(3)
C4 C3 U1 C18 -107.3(3)
C2 C3 U1 C18 107.1(3)
C4 C3 U1 C8 101.2(3)
C2 C3 U1 C8 -44.5(3)
C4 C3 U1 C17 -91.0(3)
C2 C3 U1 C17 123.3(3)
C4 C3 U1 C1 126.2(3)
C2 C3 U1 C1 -19.5(2)
C4 C3 U1 C19 -87.4(3)
C2 C3 U1 C19 127.0(3)
C3 C2 U1 O1 177.3(2)
C1 C2 U1 O1 31.5(3)
C3 C2 U1 C5 43.5(3)
C1 C2 U1 C5 -102.4(3)
C3 C2 U1 C6 73.2(3)
C1 C2 U1 C6 -72.6(3)
C3 C2 U1 C4 19.7(3)
C1 C2 U1 C4 -126.2(3)
C1 C2 U1 C3 -145.9(4)
C3 C2 U1 C7 102.6(3)
C1 C2 U1 C7 -43.3(3)
C3 C2 U1 C18 -83.6(3)
C1 C2 U1 C18 130.6(3)
C3 C2 U1 C8 125.3(3)
C1 C2 U1 C8 -20.6(2)
C3 C2 U1 C17 -89.3(3)
C1 C2 U1 C17 124.8(3)
C3 C2 U1 C1 145.9(4)
C3 C2 U1 C19 -54.2(3)
C1 C2 U1 C19 159.9(3)
C8 C7 U1 O1 -74.0(3)
C6 C7 U1 O1 137.9(3)
C8 C7 U1 C5 125.4(3)
C6 C7 U1 C5 -22.7(2)
C8 C7 U1 C6 148.1(4)
C8 C7 U1 C4 99.8(3)
C6 C7 U1 C4 -48.3(3)
C8 C7 U1 C3 70.3(3)
C6 C7 U1 C3 -77.8(3)
C8 C7 U1 C2 40.6(3)
C6 C7 U1 C2 -107.5(3)
C8 C7 U1 C18 -110.5(7)
C6 C7 U1 C18 101.4(7)
C6 C7 U1 C8 -148.1(4)
C8 C7 U1 C17 -128.3(3)
C6 C7 U1 C17 83.7(3)
C8 C7 U1 C1 16.4(3)
C6 C7 U1 C1 -131.7(3)
C8 C7 U1 C19 132.4(4)
C6 C7 U1 C19 -15.7(5)
C17 C18 U1 O1 -59.6(3)
C19 C18 U1 O1 -172.3(3)
C25 C18 U1 O1 62.1(3)
C17 C18 U1 C5 93.3(3)
C19 C18 U1 C5 -19.5(3)
C25 C18 U1 C5 -145.0(3)
C17 C18 U1 C6 57.8(4)
C19 C18 U1 C6 -55.0(4)
C25 C18 U1 C6 179.5(3)
C17 C18 U1 C4 124.2(3)
C19 C18 U1 C4 11.4(3)
C25 C18 U1 C4 -114.1(3)
C17 C18 U1 C3 155.5(3)
C19 C18 U1 C3 42.8(3)
C25 C18 U1 C3 -82.7(4)
C17 C18 U1 C2 -172.9(3)
C19 C18 U1 C2 74.4(3)
C25 C18 U1 C2 -51.2(4)
C17 C18 U1 C7 -23.7(8)
C19 C18 U1 C7 -136.4(6)
C25 C18 U1 C7 98.0(7)
C17 C18 U1 C8 -112.7(4)
C19 C18 U1 C8 134.6(3)
C25 C18 U1 C8 9.0(5)
C19 C18 U1 C17 -112.8(4)
C25 C18 U1 C17 121.7(5)
C17 C18 U1 C1 -143.4(3)
C19 C18 U1 C1 103.8(3)
C25 C18 U1 C1 -21.7(4)
C17 C18 U1 C19 112.8(4)
C25 C18 U1 C19 -125.5(5)
C7 C8 U1 O1 99.3(3)
C1 C8 U1 O1 -109.4(3)
C7 C8 U1 C5 -45.0(3)
C1 C8 U1 C5 106.2(3)
C7 C8 U1 C6 -18.7(3)
C1 C8 U1 C6 132.6(3)
C7 C8 U1 C4 -75.4(3)
C1 C8 U1 C4 75.9(3)
C7 C8 U1 C3 -105.2(3)
C1 C8 U1 C3 46.0(3)
C7 C8 U1 C2 -130.4(3)
C1 C8 U1 C2 20.9(2)
C1 C8 U1 C7 151.3(4)
C7 C8 U1 C18 155.6(3)
C1 C8 U1 C18 -53.1(4)
C7 C8 U1 C17 92.4(4)
C1 C8 U1 C17 -116.3(3)
C7 C8 U1 C1 -151.3(4)
C7 C8 U1 C19 -129.0(4)
C1 C8 U1 C19 22.3(5)
C16 C17 U1 O1 -129.0(3)
C18 C17 U1 O1 116.9(3)
C21 C17 U1 O1 -6.3(4)
C16 C17 U1 C5 5.2(3)
C18 C17 U1 C5 -108.9(3)
C21 C17 U1 C5 127.9(4)
C16 C17 U1 C6 -33.0(3)
C18 C17 U1 C6 -147.1(3)
C21 C17 U1 C6 89.7(4)
C16 C17 U1 C4 42.8(3)
C18 C17 U1 C4 -71.3(3)
C21 C17 U1 C4 165.5(3)
C16 C17 U1 C3 81.4(3)
C18 C17 U1 C3 -32.6(3)
C21 C17 U1 C3 -155.9(4)
C16 C17 U1 C2 124.8(3)
C18 C17 U1 C2 10.7(4)
C21 C17 U1 C2 -112.5(4)
C16 C17 U1 C7 -73.1(3)
C18 C17 U1 C7 172.8(2)
C21 C17 U1 C7 49.6(5)
C16 C17 U1 C18 114.1(4)
C21 C17 U1 C18 -123.2(5)
C16 C17 U1 C8 -122.1(3)
C18 C17 U1 C8 123.8(3)
C21 C17 U1 C8 0.5(5)
C16 C17 U1 C1 178.1(3)
C18 C17 U1 C1 64.0(4)
C21 C17 U1 C1 -59.2(5)
C16 C17 U1 C19 76.6(3)
C18 C17 U1 C19 -37.5(3)
C21 C17 U1 C19 -160.7(5)
C8 C1 U1 O1 65.5(3)
C2 C1 U1 O1 -150.9(3)
Si2 C1 U1 O1 -49.0(3)
C8 C1 U1 C5 -69.7(3)
C2 C1 U1 C5 73.9(3)
Si2 C1 U1 C5 175.8(4)
C8 C1 U1 C6 -39.3(3)
C2 C1 U1 C6 104.3(3)
Si2 C1 U1 C6 -153.8(4)
C8 C1 U1 C4 -99.4(3)
C2 C1 U1 C4 44.3(3)
Si2 C1 U1 C4 146.1(4)
C8 C1 U1 C3 -124.0(3)
C2 C1 U1 C3 19.7(3)
Si2 C1 U1 C3 121.5(4)
C8 C1 U1 C2 -143.7(4)
Si2 C1 U1 C2 101.9(5)
C8 C1 U1 C7 -16.4(3)
C2 C1 U1 C7 127.3(3)
Si2 C1 U1 C7 -130.9(4)
C8 C1 U1 C18 151.4(3)
C2 C1 U1 C18 -64.9(3)
Si2 C1 U1 C18 37.0(4)
C2 C1 U1 C8 143.7(4)
Si2 C1 U1 C8 -114.5(5)
C8 C1 U1 C17 116.1(3)
C2 C1 U1 C17 -100.2(3)
Si2 C1 U1 C17 1.7(5)
C8 C1 U1 C19 -169.6(3)
C2 C1 U1 C19 -25.9(3)
Si2 C1 U1 C19 76.0(4)
C15 C19 U1 O1 -104.4(3)
C18 C19 U1 O1 8.8(3)
C20 C19 U1 O1 134.4(4)
C15 C19 U1 C5 51.4(3)
C18 C19 U1 C5 164.6(3)
C20 C19 U1 C5 -69.8(4)
C15 C19 U1 C6 35.4(3)
C18 C19 U1 C6 148.6(3)
C20 C19 U1 C6 -85.9(4)
C15 C19 U1 C4 77.4(3)
C18 C19 U1 C4 -169.4(3)
C20 C19 U1 C4 -43.8(4)
C15 C19 U1 C3 107.9(3)
C18 C19 U1 C3 -138.9(3)
C20 C19 U1 C3 -13.4(4)
C15 C19 U1 C2 132.3(3)
C18 C19 U1 C2 -114.5(3)
C20 C19 U1 C2 11.1(4)
C15 C19 U1 C7 45.4(5)
C18 C19 U1 C7 158.6(3)
C20 C19 U1 C7 -75.8(6)
C15 C19 U1 C18 -113.2(4)
C20 C19 U1 C18 125.6(5)
C15 C19 U1 C8 131.1(4)
C18 C19 U1 C8 -115.7(4)
C20 C19 U1 C8 9.8(7)
C15 C19 U1 C17 -75.7(3)
C18 C19 U1 C17 37.5(3)
C20 C19 U1 C17 163.0(5)
C15 C19 U1 C1 145.2(3)
C18 C19 U1 C1 -101.6(3)
C20 C19 U1 C1 24.0(5)
C28 C27 O1 C30 19.8(6)
C28 C27 O1 U1 -167.5(3)
C29 C30 O1 C27 3.0(5)
C29 C30 O1 U1 -169.6(3)
C5 U1 O1 C27 -33.6(4)
C6 U1 O1 C27 -36.1(4)
C4 U1 O1 C27 -72.8(5)
C3 U1 O1 C27 -127.5(4)
C2 U1 O1 C27 -129.7(4)
C7 U1 O1 C27 -56.8(4)
C18 U1 O1 C27 116.2(4)
C8 U1 O1 C27 -86.5(4)
C17 U1 O1 C27 89.8(4)
C1 U1 O1 C27 -114.5(4)
C19 U1 O1 C27 111.8(4)
C5 U1 O1 C30 137.9(3)
C6 U1 O1 C30 135.5(3)
C4 U1 O1 C30 98.7(5)
C3 U1 O1 C30 44.0(4)
C2 U1 O1 C30 41.8(4)
C7 U1 O1 C30 114.7(4)
C18 U1 O1 C30 -72.3(4)
C8 U1 O1 C30 85.0(4)
C17 U1 O1 C30 -98.6(4)
C1 U1 O1 C30 57.1(3)
C19 U1 O1 C30 -76.6(4)
